data_4312455
loop_
_publ_author_name
'Syuhei Yamaguchi'
'Shigenori Nagatomo'
'Teizo Kitagawa'
'Yasuhiro Funahashi'
'Tomohiro Ozawa'
'Koichiro Jitsukawa'
'Hideki Masuda'

_publ_contact_author_address
;
       Department of Applied Chemistry
       Graduate School of Engineering
       Nagoya Institute of Technology
       Gokiso-cho, Showa-ku, Nagoya 466 - 8555
       Japan
;
_publ_contact_author_email ' masuda@ach.nitech.ac.jp '
_publ_contact_author_fax ' +81-52-735-5209 '
_publ_contact_author_name ' Hideki Masuda '
_publ_contact_author_phone ' +81-52-735-5228 '
_publ_section_title
;
 Copper Hydroperoxo Species Activated by Hydrogen-Bonding Interaction with
 Its Distal Oxygen
;
_journal_name_full 'Inorganic Chemistry'
_journal_page_first 6968
_journal_page_last 6970
_journal_paper_doi 10.1021/ic035080x
_journal_volume 42
_journal_year 2003
_chemical_formula_sum 'C48 H64 Cl4 Cu2 N10 O18'
_chemical_formula_weight 1337.99
_space_group_IT_number 29
_symmetry_cell_setting orthorhombic
_symmetry_Int_Tables_number 29
_symmetry_space_group_name_Hall 'P 2c -2ac'
_symmetry_space_group_name_H-M 'P c a 21'
_audit_creation_date 'Fri Sep 12 04:22:17 2003'
_audit_creation_method 'by teXsan'
_cell_angle_alpha 90
_cell_angle_beta 90
_cell_angle_gamma 90
_cell_formula_units_Z 4
_cell_length_a 20.1500(4)
_cell_length_b 11.6300(5)
_cell_length_c 23.9100(5)
_cell_measurement_reflns_used 14519
_cell_measurement_temperature 173.2
_cell_measurement_theta_max 27.5
_cell_measurement_theta_min 3.0
_cell_volume 5603.2(3)
_computing_cell_refinement CRYSTALCLEAR
_computing_data_collection CRYSTALCLEAR
_computing_data_reduction 'teXsan Ver. 1.11'
_computing_publication_material 'teXsan Ver. 1.11'
_computing_structure_refinement 'teXsan Ver. 1.10'
_computing_structure_solution SIR92
_diffrn_detector_area_resol_mean 7.32
_diffrn_measured_fraction_theta_full 0.9904
_diffrn_measured_fraction_theta_max 0.9904
_diffrn_measurement_device_type 'Rigaku/MSC Mercury CCD'
_diffrn_measurement_method \w
_diffrn_radiation_type 'Mo K\a'
_diffrn_radiation_wavelength 0.7107
_diffrn_reflns_av_R_equivalents 0.037
_diffrn_reflns_limit_h_max 26
_diffrn_reflns_limit_h_min -24
_diffrn_reflns_limit_k_max 15
_diffrn_reflns_limit_k_min -15
_diffrn_reflns_limit_l_max 31
_diffrn_reflns_limit_l_min -30
_diffrn_reflns_number 14519
_diffrn_reflns_theta_full 27.49
_diffrn_reflns_theta_max 27.49
_exptl_absorpt_coefficient_mu 1.031
_exptl_absorpt_correction_T_max 0.734
_exptl_absorpt_correction_T_min 0.609
_exptl_absorpt_correction_type numerical
_exptl_crystal_colour Blue
_exptl_crystal_density_diffrn 1.586
_exptl_crystal_density_method 'not measured'
_exptl_crystal_description Block
_exptl_crystal_size_max 0.500
_exptl_crystal_size_mid 0.500
_exptl_crystal_size_min 0.300
_refine_diff_density_max 0.93
_refine_diff_density_min -0.69
_refine_ls_extinction_method none
_refine_ls_goodness_of_fit_ref 1.599
_refine_ls_hydrogen_treatment noref
_refine_ls_number_parameters 769
_refine_ls_number_reflns 5288
_refine_ls_R_factor_gt 0.0557
_refine_ls_shift/su_max 0.0337
_refine_ls_structure_factor_coef Fsqd
_refine_ls_weighting_details 'w = 1/[\s^2^(Fo^2^) + (0.05000(Max(Fo^2^,0) + 2Fc^2^)/3)^2^]'
_refine_ls_weighting_scheme calc
_refine_ls_wR_factor_ref 0.1383
_reflns_number_gt 5288
_reflns_number_total 6510
_reflns_threshold_expression F^2^>2.0\s(F^2^)
_cod_data_source_file ic035080xsi20030912_040121.cif
_cod_data_source_block CuL1
_cod_depositor_comments
;
The following automatic conversions were performed:
data name '_geom_hbond_site_distance_dh' replaced with
'_geom_hbond_distance_DH' as specified in the replacement file
'/home/antanas/src/cod-tools/trunk/data/replacement-values/replacement_tags.lst'.

data
name '_geom_hbond_site_distance_ha' replaced with
'_geom_hbond_distance_HA' as specified in the replacement file
'/home/antanas/src/cod-tools/trunk/data/replacement-values/replacement_tags.lst'.

data
name '_geom_hbond_site_distance_da' replaced with
'_geom_hbond_distance_DA' as specified in the replacement file
'/home/antanas/src/cod-tools/trunk/data/replacement-values/replacement_tags.lst'.

Automatic conversion script
Id: cif_correct_tags 5005 2017-03-03 11:38:54Z antanas 
;
_cod_original_sg_symbol_H-M 'P c a 21 '
_cod_original_formula_sum 'C48 H64 Cl4 Cu2 N10 O18 '
_cod_database_code 4312455

loop_
_symmetry_equiv_pos_as_xyz
x,y,z
-x,-y,1/2+z
1/2-x,y,1/2+z
1/2+x,-y,z

loop_
_atom_site_label
_atom_site_type_symbol
_atom_site_fract_x
_atom_site_fract_y
_atom_site_fract_z
_atom_site_U_iso_or_equiv
_atom_site_adp_type
_atom_site_occupancy
_atom_site_calc_flag
_atom_site_refinement_flags
_atom_site_disorder_assembly
_atom_site_disorder_group
Cu(1) Cu 0.83648(3) -0.48046(6) -0.6616(6) 0.0396(2) Uani 1.00 d . . .
Cu(2) Cu 0.90822(3) 0.02279(6) -0.3815(6) 0.0385(1) Uani 1.00 d . . .
Cl(1) Cl 0.85854(9) -0.9831(1) -0.7960(6) 0.0598(4) Uani 1.00 d . . .
Cl(2) Cl 0.69665(8) -0.9881(1) -0.6171(6) 0.0554(4) Uani 1.00 d . . .
Cl(3) Cl 0.59792(8) -0.4986(1) -0.7464(6) 0.0520(4) Uani 1.00 d . . .
Cl(4) Cl 0.45246(8) -0.4858(1) -0.9261(6) 0.0557(4) Uani 1.00 d . . .
O(1) O 0.8652(2) -0.6174(3) -0.6230(6) 0.0480(9) Uani 1.00 d . . .
O(2) O 0.8793(2) -0.1143(3) -0.4227(6) 0.0476(9) Uani 1.00 d . . .
O(3) O 0.9024(3) -0.9368(8) -0.8373(7) 0.116(3) Uani 1.00 d . . .
O(4) O 0.8942(5) -1.0001(10) -0.7472(7) 0.149(4) Uani 1.00 d . . .
O(5) O 0.8052(3) -0.9112(6) -0.7867(7) 0.119(3) Uani 1.00 d . . .
O(6) O 0.8335(3) -1.0890(5) -0.8175(7) 0.107(2) Uani 1.00 d . . .
O(7) O 0.7400(3) -0.9907(5) -0.6630(7) 0.082(2) Uani 1.00 d . . .
O(8) O 0.7240(3) -1.0565(8) -0.5745(7) 0.120(3) Uani 1.00 d . . .
O(9) O 0.6911(4) -0.8767(6) -0.5969(7) 0.111(2) Uani 1.00 d . . .
O(10) O 0.6328(3) -1.0328(7) -0.6320(7) 0.094(2) Uani 1.00 d . . .
O(11) O 0.6430(3) -0.5514(6) -0.7104(7) 0.084(2) Uani 1.00 d . . .
O(12) O 0.6326(3) -0.4696(7) -0.7982(7) 0.095(2) Uani 1.00 d . . .
O(13) O 0.5713(3) -0.3975(4) -0.7220(7) 0.091(2) Uani 1.00 d . . .
O(14) O 0.5441(2) -0.5750(5) -0.7589(6) 0.075(2) Uani 1.00 d . . .
O(15) O 0.4804(3) -0.5589(8) -0.9677(7) 0.107(2) Uani 1.00 d . . .
O(16) O 0.4957(3) -0.4882(5) -0.8781(7) 0.076(2) Uani 1.00 d . . .
O(17) O 0.4467(4) -0.3735(7) -0.9462(7) 0.133(3) Uani 1.00 d . . .
O(18) O 0.3876(3) -0.5260(7) -0.9116(7) 0.091(2) Uani 1.00 d . . .
N(1) N 0.8114(3) -0.3287(4) -0.6977(6) 0.050(1) Uani 1.00 d . . .
N(2) N 0.9217(2) -0.3872(4) -0.6400(6) 0.048(1) Uani 1.00 d . . .
N(3) N 0.7526(2) -0.4505(4) -0.6160(6) 0.045(1) Uani 1.00 d . . .
N(4) N 0.8354(2) -0.5496(4) -0.7439(6) 0.045(1) Uani 1.00 d . . .
N(5) N 0.8234(2) -0.7697(4) -0.6680(7) 0.051(1) Uani 1.00 d . . .
N(6) N 0.9315(2) 0.1738(4) -0.3465(6) 0.0444(10) Uani 1.00 d . . .
N(7) N 0.9927(2) 0.0532(4) -0.4263(6) 0.044(1) Uani 1.00 d . . .
N(8) N 0.8241(2) 0.1164(4) -0.4076(6) 0.049(1) Uani 1.00 d . . .
N(9) N 0.9025(2) -0.0451(5) -0.3011(6) 0.048(1) Uani 1.00 d . . .
N(10) N 0.9170(3) -0.2673(4) -0.3752(7) 0.056(1) Uani 1.00 d . . .
C(1) C 0.8471(3) -0.2340(5) -0.6677(7) 0.061(2) Uani 1.00 d . . .
C(2) C 0.9163(3) -0.2763(5) -0.6530(7) 0.055(1) Uani 1.00 d . . .
C(3) C 0.9697(3) -0.2010(6) -0.6466(7) 0.065(2) Uani 1.00 d . . .
C(4) C 1.0275(4) -0.2415(8) -0.6246(7) 0.081(2) Uani 1.00 d . . .
C(5) C 1.0315(4) -0.3554(8) -0.6112(8) 0.085(2) Uani 1.00 d . . .
C(6) C 0.9777(3) -0.4249(7) -0.6202(7) 0.076(2) Uani 1.00 d . . .
C(7) C 0.7388(4) -0.3105(6) -0.6890(7) 0.063(2) Uani 1.00 d . . .
C(8) C 0.7163(3) -0.3631(5) -0.6339(7) 0.051(1) Uani 1.00 d . . .
C(9) C 0.6594(3) -0.3272(6) -0.6074(7) 0.066(2) Uani 1.00 d . . .
C(10) C 0.6383(4) -0.3873(7) -0.5606(7) 0.073(2) Uani 1.00 d . . .
C(11) C 0.6757(4) -0.4808(8) -0.5433(7) 0.067(2) Uani 1.00 d . . .
C(12) C 0.7320(3) -0.5090(6) -0.5719(7) 0.053(2) Uani 1.00 d . . .
C(13) C 0.8283(4) -0.3398(7) -0.7570(7) 0.069(2) Uani 1.00 d . . .
C(14) C 0.8109(4) -0.4524(6) -0.7797(6) 0.062(2) Uani 1.00 d . . .
C(15) C 0.9051(4) -0.578(1) -0.7578(7) 0.082(3) Uani 1.00 d . . .
C(16) C 0.7923(3) -0.6495(5) -0.7515(6) 0.056(2) Uani 1.00 d . . .
C(17) C 0.7707(3) -0.7080(5) -0.6986(7) 0.051(2) Uani 1.00 d . . .
C(18) C 0.8635(2) -0.7238(4) -0.6318(6) 0.039(1) Uani 1.00 d . . .
C(19) C 0.9098(3) -0.7999(5) -0.5984(7) 0.053(1) Uani 1.00 d . . .
C(20) C 0.9196(8) -0.747(1) -0.5408(7) 0.117(4) Uani 1.00 d . . .
C(21) C 0.9746(4) -0.799(1) -0.6278(10) 0.137(5) Uani 1.00 d . . .
C(22) C 0.8843(6) -0.9231(6) -0.5938(8) 0.108(3) Uani 1.00 d . . .
C(23) C 1.0043(3) 0.1944(6) -0.3532(7) 0.055(2) Uani 1.00 d . . .
C(24) C 1.0281(3) 0.1436(5) -0.4069(7) 0.051(1) Uani 1.00 d . . .
C(25) C 1.0847(3) 0.1788(7) -0.4343(7) 0.067(2) Uani 1.00 d . . .
C(26) C 1.1068(3) 0.1198(8) -0.4799(7) 0.073(2) Uani 1.00 d . . .
C(27) C 1.0711(4) 0.0271(8) -0.4995(7) 0.069(2) Uani 1.00 d . . .
C(28) C 1.0135(4) -0.0052(6) -0.4721(7) 0.054(2) Uani 1.00 d . . .
C(29) C 0.8969(3) 0.2676(5) -0.3767(7) 0.055(2) Uani 1.00 d . . .
C(30) C 0.8278(3) 0.2295(5) -0.3935(7) 0.051(1) Uani 1.00 d . . .
C(31) C 0.7736(3) 0.3016(6) -0.3998(7) 0.064(2) Uani 1.00 d . . .
C(32) C 0.7164(4) 0.2637(8) -0.4211(7) 0.083(2) Uani 1.00 d . . .
C(33) C 0.7117(4) 0.1475(9) -0.4353(8) 0.100(3) Uani 1.00 d . . .
C(34) C 0.7657(3) 0.0773(7) -0.4286(7) 0.072(2) Uani 1.00 d . . .
C(35) C 0.9090(4) 0.1668(6) -0.2877(7) 0.062(2) Uani 1.00 d . . .
C(36) C 0.9267(4) 0.0490(6) -0.2641(6) 0.059(2) Uani 1.00 d . . .
C(37) C 0.8324(4) -0.0702(10) -0.2901(7) 0.084(3) Uani 1.00 d . . .
C(38) C 0.9458(5) -0.1491(6) -0.2917(7) 0.073(2) Uani 1.00 d . . .
C(39) C 0.9674(3) -0.2089(6) -0.3419(7) 0.060(2) Uani 1.00 d . . .
C(40) C 0.8812(3) -0.2221(4) -0.4143(6) 0.042(1) Uani 1.00 d . . .
C(41) C 0.8357(3) -0.2983(5) -0.4490(7) 0.057(2) Uani 1.00 d . . .
C(42) C 0.8603(6) -0.4189(7) -0.4537(8) 0.116(4) Uani 1.00 d . . .
C(43) C 0.8268(10) -0.246(1) -0.5055(8) 0.139(5) Uani 1.00 d . . .
C(44) C 0.7696(5) -0.304(2) -0.4138(10) 0.139(5) Uani 1.00 d . . .
H(1) H 0.8290 -0.8493 -0.6776 0.0608 Uiso 1.21 calc P . .
H(2) H 0.9098 -0.3466 -0.3695 0.0686 Uiso 0.71 calc P . .
H(3) H 0.8497 -0.1694 -0.6940 0.0738 Uiso 0.92 calc P . .
H(4) H 0.8232 -0.2144 -0.6371 0.0738 Uiso 0.51 calc P . .
H(5) H 0.9658 -0.1226 -0.6588 0.0780 Uiso 0.85 calc P . .
H(6) H 1.0644 -0.1917 -0.6210 0.0977 Uiso 0.97 calc P . .
H(7) H 1.0714 -0.3851 -0.5974 0.1051 Uiso 1.04 calc P . .
H(8) H 0.9815 -0.5048 -0.6124 0.0912 Uiso 0.69 calc P . .
H(9) H 0.7299 -0.2303 -0.6899 0.0752 Uiso 1.38 calc P . .
H(10) H 0.7149 -0.3455 -0.7200 0.0752 Uiso 1.03 calc P . .
H(11) H 0.6351 -0.2625 -0.6220 0.0802 Uiso 1.18 calc P . .
H(12) H 0.5997 -0.3637 -0.5427 0.0877 Uiso 1.19 calc P . .
H(13) H 0.6611 -0.5249 -0.5130 0.0821 Uiso 1.02 calc P . .
H(14) H 0.7577 -0.5742 -0.5630 0.0636 Uiso 1.20 calc P . .
H(15) H 0.8046 -0.2821 -0.7787 0.0842 Uiso 0.47 calc P . .
H(16) H 0.8745 -0.3275 -0.7628 0.0842 Uiso 0.38 calc P . .
H(17) H 0.8304 -0.4601 -0.8177 0.0744 Uiso 0.79 calc P . .
H(18) H 0.7641 -0.4585 -0.7847 0.0744 Uiso 0.60 calc P . .
H(19) H 0.9202 -0.6383 -0.7360 0.0982 Uiso 1.03 calc P . .
H(20) H 0.9076 -0.6023 -0.7976 0.0982 Uiso 0.97 calc P . .
H(21) H 0.9321 -0.5121 -0.7545 0.0982 Uiso 0.79 calc P . .
H(22) H 0.7535 -0.6252 -0.7727 0.0668 Uiso 0.64 calc P . .
H(23) H 0.8153 -0.7046 -0.7754 0.0668 Uiso 0.22 calc P . .
H(24) H 0.7368 -0.7616 -0.7094 0.0604 Uiso 1.27 calc P . .
H(25) H 0.7529 -0.6507 -0.6760 0.0604 Uiso 0.95 calc P . .
H(26) H 0.9474 -0.7958 -0.5203 0.1472 Uiso 0.38 calc P . .
H(27) H 0.9374 -0.6735 -0.5448 0.1472 Uiso -0.14 calc P . .
H(28) H 0.8768 -0.7430 -0.5235 0.1472 Uiso 1.86 calc P . .
H(29) H 1.0053 -0.8482 -0.6113 0.1549 Uiso 1.26 calc P . .
H(30) H 0.9677 -0.8311 -0.6674 0.1549 Uiso 0.51 calc P . .
H(31) H 0.9914 -0.7251 -0.6334 0.1549 Uiso 0.62 calc P . .
H(32) H 0.8435 -0.9239 -0.5754 0.1303 Uiso 0.29 calc P . .
H(33) H 0.8781 -0.9544 -0.6314 0.1303 Uiso 0.90 calc P . .
H(34) H 0.9161 -0.9683 -0.5754 0.1303 Uiso 0.70 calc P . .
H(35) H 1.0131 0.2747 -0.3550 0.0673 Uiso 0.92 calc P . .
H(36) H 1.0276 0.1598 -0.3245 0.0673 Uiso 0.50 calc P . .
H(37) H 1.1081 0.2442 -0.4223 0.0805 Uiso 1.05 calc P . .
H(38) H 1.1468 0.1417 -0.5000 0.0881 Uiso 1.22 calc P . .
H(39) H 1.0854 -0.0146 -0.5327 0.0802 Uiso 1.56 calc P . .
H(40) H 0.9886 -0.0677 -0.4889 0.0645 Uiso 0.66 calc P . .
H(41) H 0.8931 0.3335 -0.3551 0.0656 Uiso 1.02 calc P . .
H(42) H 0.9210 0.2874 -0.4113 0.0656 Uiso 1.12 calc P . .
H(43) H 0.7771 0.3796 -0.3900 0.0775 Uiso 0.89 calc P . .
H(44) H 0.6802 0.3138 -0.4286 0.0976 Uiso 1.22 calc P . .
H(45) H 0.6713 0.1168 -0.4513 0.1146 Uiso 1.01 calc P . .
H(46) H 0.7625 -0.0004 -0.4405 0.0877 Uiso 0.96 calc P . .
H(47) H 0.9304 0.2245 -0.2678 0.0749 Uiso 1.40 calc P . .
H(48) H 0.8624 0.1773 -0.2877 0.0749 Uiso 0.93 calc P . .
H(49) H 0.9065 0.0414 -0.2300 0.0705 Uiso 0.70 calc P . .
H(50) H 0.9734 0.0439 -0.2622 0.0705 Uiso 0.88 calc P . .
H(51) H 0.8067 -0.0023 -0.2991 0.1019 Uiso 0.96 calc P . .
H(52) H 0.8177 -0.1299 -0.3156 0.1019 Uiso 1.51 calc P . .
H(53) H 0.8268 -0.0916 -0.2539 0.1019 Uiso -0.03 calc P . .
H(54) H 0.9835 -0.1246 -0.2729 0.0898 Uiso 1.32 calc P . .
H(55) H 0.9206 -0.2014 -0.2708 0.0898 Uiso 1.45 calc P . .
H(56) H 0.9988 -0.2655 -0.3322 0.0729 Uiso 0.98 calc P . .
H(57) H 0.9885 -0.1542 -0.3669 0.0729 Uiso 1.12 calc P . .
H(58) H 0.8284 -0.4651 -0.4734 0.1414 Uiso 0.61 calc P . .
H(59) H 0.9009 -0.4203 -0.4745 0.1414 Uiso 0.43 calc P . .
H(60) H 0.8671 -0.4486 -0.4179 0.1414 Uiso 1.34 calc P . .
H(61) H 0.8691 -0.2393 -0.5247 0.1674 Uiso 1.57 calc P . .
H(62) H 0.7987 -0.2925 -0.5291 0.1674 Uiso 1.61 calc P . .
H(63) H 0.8080 -0.1713 -0.5031 0.1674 Uiso 1.21 calc P . .
H(64) H 0.7524 -0.2271 -0.4131 0.1726 Uiso 0.84 calc P . .
H(65) H 0.7382 -0.3489 -0.4366 0.1726 Uiso 0.82 calc P . .
H(66) H 0.7775 -0.3348 -0.3812 0.1726 Uiso 0.28 calc P . .

loop_
_atom_site_aniso_label
_atom_site_aniso_U_11
_atom_site_aniso_U_22
_atom_site_aniso_U_33
_atom_site_aniso_U_12
_atom_site_aniso_U_13
_atom_site_aniso_U_23
Cu(1) 0.0483(3) 0.0328(3) 0.0377(3) -0.0029(3) -0.0033(3) 0.0049(4)
Cu(2) 0.0476(3) 0.0321(2) 0.0358(3) -0.0035(3) 0.0011(2) -0.0014(4)
Cl(1) 0.0655(8) 0.0457(7) 0.068(1) 0.0004(6) 0.0204(8) 0.0029(7)
Cl(2) 0.0562(8) 0.0614(9) 0.0485(10) -0.0018(6) 0.0051(7) 0.0056(7)
Cl(3) 0.0543(7) 0.0464(8) 0.0553(9) 0.0054(5) -0.0078(6) -0.0025(5)
Cl(4) 0.0546(7) 0.0596(9) 0.053(1) 0.0041(6) -0.0033(7) -0.0086(7)
O(1) 0.058(2) 0.034(1) 0.052(2) -0.001(2) -0.011(2) 0.002(1)
O(2) 0.069(2) 0.031(1) 0.043(2) 0.001(2) -0.016(2) 0.000(1)
O(3) 0.095(4) 0.142(6) 0.111(5) -0.038(4) 0.043(4) 0.040(5)
O(4) 0.123(6) 0.22(1) 0.102(6) -0.047(6) -0.042(4) 0.065(6)
O(5) 0.090(4) 0.069(4) 0.198(8) 0.013(3) 0.039(4) -0.051(5)
O(6) 0.112(5) 0.049(3) 0.160(6) -0.005(3) 0.011(4) -0.024(3)
O(7) 0.083(3) 0.089(4) 0.074(4) -0.018(3) 0.038(3) -0.017(3)
O(8) 0.081(4) 0.170(7) 0.110(5) -0.004(4) -0.028(3) 0.094(5)
O(9) 0.138(6) 0.078(3) 0.117(5) 0.021(4) 0.026(4) -0.027(4)
O(10) 0.064(3) 0.134(6) 0.083(4) -0.030(3) -0.019(3) 0.030(4)
O(11) 0.069(3) 0.096(4) 0.087(4) 0.018(3) -0.031(3) 0.021(3)
O(12) 0.095(4) 0.120(5) 0.069(3) -0.007(4) 0.014(3) 0.028(4)
O(13) 0.119(4) 0.049(3) 0.105(4) 0.021(3) -0.012(3) -0.029(3)
O(14) 0.061(2) 0.069(3) 0.094(4) -0.006(2) -0.013(2) -0.023(3)
O(15) 0.098(4) 0.132(6) 0.091(4) 0.004(4) 0.025(3) -0.060(4)
O(16) 0.085(3) 0.082(4) 0.062(3) -0.006(2) -0.029(3) -0.003(3)
O(17) 0.132(6) 0.082(4) 0.185(8) 0.013(4) -0.020(6) 0.071(5)
O(18) 0.060(2) 0.129(5) 0.083(4) -0.019(3) 0.011(3) -0.012(4)
N(1) 0.065(2) 0.035(2) 0.051(2) -0.004(2) -0.012(2) 0.014(2)
N(2) 0.047(2) 0.037(2) 0.059(3) -0.005(2) 0.000(2) 0.001(2)
N(3) 0.054(2) 0.039(2) 0.041(2) 0.000(2) -0.006(2) -0.001(2)
N(4) 0.051(2) 0.048(2) 0.037(2) 0.005(2) 0.002(2) 0.006(2)
N(5) 0.062(3) 0.030(2) 0.060(3) 0.000(2) -0.019(2) -0.003(2)
N(6) 0.053(2) 0.035(2) 0.045(2) -0.004(2) -0.001(2) -0.002(2)
N(7) 0.046(2) 0.046(2) 0.040(2) 0.002(2) 0.005(2) 0.004(2)
N(8) 0.049(2) 0.045(2) 0.052(3) 0.004(2) -0.007(2) 0.001(2)
N(9) 0.062(2) 0.048(2) 0.033(2) -0.010(2) 0.004(2) 0.003(2)
N(10) 0.062(3) 0.032(2) 0.074(4) 0.001(2) -0.027(2) 0.001(2)
C(1) 0.067(3) 0.038(3) 0.079(5) -0.004(2) 0.000(3) -0.002(3)
C(2) 0.065(3) 0.036(2) 0.063(4) -0.014(2) -0.013(3) 0.005(3)
C(3) 0.063(3) 0.046(3) 0.086(5) -0.015(2) -0.002(3) -0.005(3)
C(4) 0.060(4) 0.076(4) 0.107(6) -0.020(3) -0.014(4) 0.005(4)
C(5) 0.051(3) 0.077(4) 0.128(7) -0.003(3) -0.030(4) -0.002(5)
C(6) 0.050(3) 0.070(5) 0.109(6) -0.003(3) -0.029(4) 0.007(4)
C(7) 0.070(3) 0.054(4) 0.064(4) 0.010(3) 0.002(3) 0.013(3)
C(8) 0.057(3) 0.040(3) 0.055(3) 0.001(2) -0.005(2) -0.004(2)
C(9) 0.059(3) 0.056(4) 0.084(4) 0.012(3) 0.002(3) -0.012(3)
C(10) 0.064(4) 0.079(5) 0.075(4) -0.006(3) 0.010(3) -0.019(3)
C(11) 0.059(3) 0.085(4) 0.057(4) -0.007(3) 0.010(3) -0.014(4)
C(12) 0.052(3) 0.059(4) 0.049(4) -0.013(2) 0.001(3) 0.007(2)
C(13) 0.099(5) 0.057(3) 0.052(3) -0.001(3) 0.003(3) 0.017(3)
C(14) 0.086(4) 0.061(3) 0.038(3) -0.001(3) -0.015(3) 0.017(2)
C(15) 0.059(3) 0.124(8) 0.064(5) 0.027(4) 0.018(3) 0.006(5)
C(16) 0.080(4) 0.045(3) 0.044(3) 0.004(2) -0.020(3) -0.001(2)
C(17) 0.052(3) 0.038(3) 0.064(3) -0.004(2) -0.015(2) 0.008(2)
C(18) 0.045(2) 0.032(2) 0.042(3) 0.003(2) 0.001(2) 0.002(2)
C(19) 0.061(3) 0.037(2) 0.061(3) 0.002(2) -0.016(2) 0.011(2)
C(20) 0.19(1) 0.083(7) 0.074(5) 0.056(7) -0.063(7) -0.014(4)
C(21) 0.049(4) 0.17(1) 0.19(1) 0.039(5) 0.022(5) 0.11(1)
C(22) 0.133(8) 0.036(3) 0.156(9) -0.015(4) -0.089(7) 0.027(5)
C(23) 0.054(2) 0.049(3) 0.062(3) -0.015(3) -0.004(3) -0.001(3)
C(24) 0.051(3) 0.049(3) 0.053(3) -0.006(2) -0.006(2) 0.016(2)
C(25) 0.049(3) 0.068(4) 0.084(4) -0.012(3) -0.001(3) 0.022(3)
C(26) 0.047(3) 0.082(4) 0.089(5) -0.001(3) 0.022(3) 0.026(3)
C(27) 0.066(3) 0.073(4) 0.067(5) 0.014(3) 0.024(3) 0.011(4)
C(28) 0.060(3) 0.062(5) 0.040(3) 0.009(3) 0.006(3) 0.000(2)
C(29) 0.067(3) 0.036(3) 0.063(4) 0.003(2) -0.002(3) -0.004(3)
C(30) 0.061(2) 0.043(2) 0.050(3) 0.007(2) 0.011(2) 0.002(2)
C(31) 0.072(3) 0.046(3) 0.074(4) 0.023(2) 0.010(3) 0.008(3)
C(32) 0.058(3) 0.076(4) 0.116(7) 0.022(3) 0.005(3) 0.035(4)
C(33) 0.062(4) 0.085(5) 0.152(9) 0.011(4) -0.043(5) -0.003(6)
C(34) 0.052(3) 0.058(4) 0.108(6) -0.009(2) -0.020(3) -0.006(4)
C(35) 0.093(5) 0.050(3) 0.044(3) -0.002(3) 0.007(3) -0.004(3)
C(36) 0.084(4) 0.049(3) 0.045(3) -0.006(3) -0.008(3) -0.004(2)
C(37) 0.070(3) 0.117(7) 0.064(4) -0.040(5) 0.015(3) 0.007(5)
C(38) 0.118(6) 0.042(3) 0.060(3) 0.003(3) -0.029(4) 0.015(3)
C(39) 0.064(4) 0.043(3) 0.073(4) -0.001(3) -0.031(3) 0.004(3)
C(40) 0.045(2) 0.030(2) 0.052(3) -0.003(2) 0.000(2) -0.002(2)
C(41) 0.064(3) 0.041(3) 0.065(3) -0.005(2) -0.028(2) -0.004(3)
C(42) 0.147(9) 0.043(4) 0.156(9) 0.013(4) -0.097(8) -0.039(5)
C(43) 0.25(1) 0.104(9) 0.064(5) -0.075(9) -0.078(8) 0.016(5)
C(44) 0.059(5) 0.18(1) 0.18(1) -0.050(6) 0.024(5) -0.07(1)

loop_
_atom_type_symbol
_atom_type_description
_atom_type_scat_dispersion_real
_atom_type_scat_dispersion_imag
_atom_type_scat_source
C C 0.003 0.002
;International Tables for Crystallography
(1992, Vol. C, Tables 4.2.6.8 and 6.1.1.1)
;
H H 0.000 0.000
;International Tables for Crystallography
(1992, Vol. C, Table 6.1.1.2)
;
Cl Cl 0.148 0.159
;International Tables for Crystallography
(1992, Vol. C, Tables 4.2.6.8 and 6.1.1.1)
;
Cu Cu 0.320 1.265
;International Tables for Crystallography
(1992, Vol. C, Tables 4.2.6.8 and 6.1.1.1)
;
N N 0.006 0.003
;International Tables for Crystallography
(1992, Vol. C, Tables 4.2.6.8 and 6.1.1.1)
;
O O 0.011 0.006
;International Tables for Crystallography
(1992, Vol. C, Tables 4.2.6.8 and 6.1.1.1)
;

loop_
_geom_angle_atom_site_label_1
_geom_angle_atom_site_label_2
_geom_angle_atom_site_label_3
_geom_angle
_geom_angle_site_symmetry_1
_geom_angle_site_symmetry_2
_geom_angle_site_symmetry_3
_geom_angle_publ_flag
O(1) Cu(1) N(1) 175.1(2) . . . yes
O(1) Cu(1) N(2) 93.7(2) . . . yes
O(1) Cu(1) N(3) 97.7(2) . . . yes
O(1) Cu(1) N(4) 97.7(2) . . . yes
N(1) Cu(1) N(2) 81.9(2) . . . yes
N(1) Cu(1) N(3) 82.7(3) . . . yes
N(1) Cu(1) N(4) 86.1(3) . . . yes
N(2) Cu(1) N(3) 117.3(2) . . . yes
N(2) Cu(1) N(4) 115.6(2) . . . yes
N(3) Cu(1) N(4) 123.4(2) . . . yes
O(2) Cu(2) N(6) 172.9(2) . . . yes
O(2) Cu(2) N(7) 97.2(2) . . . yes
O(2) Cu(2) N(8) 91.9(2) . . . yes
O(2) Cu(2) N(9) 98.0(2) . . . yes
N(6) Cu(2) N(7) 82.6(2) . . . yes
N(6) Cu(2) N(8) 81.9(2) . . . yes
N(6) Cu(2) N(9) 87.7(3) . . . yes
N(7) Cu(2) N(8) 115.1(2) . . . yes
N(7) Cu(2) N(9) 126.6(2) . . . yes
N(8) Cu(2) N(9) 115.2(2) . . . yes
O(3) Cl(1) O(4) 108.4(6) . . . yes
O(3) Cl(1) O(5) 111.4(7) . . . yes
O(3) Cl(1) O(6) 107.1(6) . . . yes
O(4) Cl(1) O(5) 110.8(9) . . . yes
O(4) Cl(1) O(6) 111.3(7) . . . yes
O(5) Cl(1) O(6) 107.8(5) . . . yes
O(7) Cl(2) O(8) 108.1(6) . . . yes
O(7) Cl(2) O(9) 110.1(5) . . . yes
O(7) Cl(2) O(10) 110.9(6) . . . yes
O(8) Cl(2) O(9) 108.0(7) . . . yes
O(8) Cl(2) O(10) 109.1(5) . . . yes
O(9) Cl(2) O(10) 110.7(6) . . . yes
O(11) Cl(3) O(12) 108.2(5) . . . yes
O(11) Cl(3) O(13) 111.0(5) . . . yes
O(11) Cl(3) O(14) 110.4(5) . . . yes
O(12) Cl(3) O(13) 109.7(5) . . . yes
O(12) Cl(3) O(14) 109.1(5) . . . yes
O(13) Cl(3) O(14) 108.3(5) . . . yes
O(15) Cl(4) O(16) 107.8(5) . . . yes
O(15) Cl(4) O(17) 110.6(7) . . . yes
O(15) Cl(4) O(18) 109.5(5) . . . yes
O(16) Cl(4) O(17) 110.0(6) . . . yes
O(16) Cl(4) O(18) 110.7(5) . . . yes
O(17) Cl(4) O(18) 108.3(6) . . . yes
Cu(1) O(1) C(18) 136.5(4) . . . yes
Cu(2) O(2) C(40) 135.7(4) . . . yes
Cu(1) N(1) C(1) 108.4(5) . . . yes
Cu(1) N(1) C(7) 108.0(5) . . . yes
Cu(1) N(1) C(13) 106.1(6) . . . yes
C(1) N(1) C(7) 107.4(7) . . . yes
C(1) N(1) C(13) 114.6(7) . . . yes
C(7) N(1) C(13) 112.1(7) . . . yes
Cu(1) N(2) C(2) 112.2(5) . . . yes
Cu(1) N(2) C(6) 128.8(6) . . . yes
C(2) N(2) C(6) 118.8(7) . . . yes
Cu(1) N(3) C(8) 114.5(5) . . . yes
Cu(1) N(3) C(12) 126.8(5) . . . yes
C(8) N(3) C(12) 118.7(7) . . . yes
Cu(1) N(4) C(14) 104.2(5) . . . yes
Cu(1) N(4) C(15) 106.4(6) . . . yes
Cu(1) N(4) C(16) 114.9(5) . . . yes
C(14) N(4) C(15) 110.7(7) . . . yes
C(14) N(4) C(16) 109.5(6) . . . yes
C(15) N(4) C(16) 110.9(8) . . . yes
C(17) N(5) C(18) 125.4(6) . . . yes
Cu(2) N(6) C(23) 109.0(5) . . . yes
Cu(2) N(6) C(29) 109.4(5) . . . yes
Cu(2) N(6) C(35) 106.0(5) . . . yes
C(23) N(6) C(29) 107.0(6) . . . yes
C(23) N(6) C(35) 114.2(6) . . . yes
C(29) N(6) C(35) 111.1(7) . . . yes
Cu(2) N(7) C(24) 113.2(5) . . . yes
Cu(2) N(7) C(28) 126.5(6) . . . yes
C(24) N(7) C(28) 120.3(6) . . . yes
Cu(2) N(8) C(30) 112.4(5) . . . yes
Cu(2) N(8) C(34) 129.3(6) . . . yes
C(30) N(8) C(34) 117.6(7) . . . yes
Cu(2) N(9) C(36) 104.6(5) . . . yes
Cu(2) N(9) C(37) 107.1(6) . . . yes
Cu(2) N(9) C(38) 114.2(5) . . . yes
C(36) N(9) C(37) 110.8(8) . . . yes
C(36) N(9) C(38) 108.2(7) . . . yes
C(37) N(9) C(38) 111.7(8) . . . yes
C(39) N(10) C(40) 126.5(7) . . . yes
N(1) C(1) C(2) 108.3(6) . . . yes
N(2) C(2) C(1) 116.3(6) . . . yes
N(2) C(2) C(3) 121.3(7) . . . yes
C(1) C(2) C(3) 122.0(7) . . . yes
C(2) C(3) C(4) 119.0(9) . . . yes
C(3) C(4) C(5) 118.4(9) . . . yes
C(4) C(5) C(6) 119.3(9) . . . yes
N(2) C(6) C(5) 123.1(10) . . . yes
N(1) C(7) C(8) 110.9(6) . . . yes
N(3) C(8) C(7) 115.1(7) . . . yes
N(3) C(8) C(9) 122.9(8) . . . yes
C(7) C(8) C(9) 121.8(8) . . . yes
C(8) C(9) C(10) 118.4(9) . . . yes
C(9) C(10) C(11) 118.1(9) . . . yes
C(10) C(11) C(12) 119(1) . . . yes
N(3) C(12) C(11) 122.5(9) . . . yes
N(1) C(13) C(14) 112.5(7) . . . yes
N(4) C(14) C(13) 112.6(6) . . . yes
N(4) C(16) C(17) 115.4(6) . . . yes
N(5) C(17) C(16) 115.4(7) . . . yes
O(1) C(18) N(5) 122.2(6) . . . yes
O(1) C(18) C(19) 118.1(6) . . . yes
N(5) C(18) C(19) 119.7(6) . . . yes
C(18) C(19) C(20) 108.6(7) . . . yes
C(18) C(19) C(21) 106.7(8) . . . yes
C(18) C(19) C(22) 112.3(7) . . . yes
C(20) C(19) C(21) 108(1) . . . yes
C(20) C(19) C(22) 111(1) . . . yes
C(21) C(19) C(22) 109(1) . . . yes
N(6) C(23) C(24) 110.1(6) . . . yes
N(7) C(24) C(23) 115.7(6) . . . yes
N(7) C(24) C(25) 120.3(8) . . . yes
C(23) C(24) C(25) 123.9(8) . . . yes
C(24) C(25) C(26) 120.1(9) . . . yes
C(25) C(26) C(27) 119.7(8) . . . yes
C(26) C(27) C(28) 119.3(10) . . . yes
N(7) C(28) C(27) 120.3(9) . . . yes
N(6) C(29) C(30) 110.3(6) . . . yes
N(8) C(30) C(29) 113.5(6) . . . yes
N(8) C(30) C(31) 121.1(8) . . . yes
C(29) C(30) C(31) 125.1(8) . . . yes
C(30) C(31) C(32) 121.4(9) . . . yes
C(31) C(32) C(33) 118.2(8) . . . yes
C(32) C(33) C(34) 119.6(9) . . . yes
N(8) C(34) C(33) 122.1(9) . . . yes
N(6) C(35) C(36) 109.3(7) . . . yes
N(9) C(36) C(35) 111.4(7) . . . yes
N(9) C(38) C(39) 115.6(7) . . . yes
N(10) C(39) C(38) 117.6(8) . . . yes
O(2) C(40) N(10) 122.0(6) . . . yes
O(2) C(40) C(41) 118.2(6) . . . yes
N(10) C(40) C(41) 119.6(6) . . . yes
C(40) C(41) C(42) 113.0(6) . . . yes
C(40) C(41) C(43) 109.3(7) . . . yes
C(40) C(41) C(44) 104.2(9) . . . yes
C(42) C(41) C(43) 110(1) . . . yes
C(42) C(41) C(44) 106(1) . . . yes
C(43) C(41) C(44) 113(1) . . . yes

loop_
_geom_bond_atom_site_label_1
_geom_bond_atom_site_label_2
_geom_bond_distance
_geom_bond_site_symmetry_1
_geom_bond_site_symmetry_2
_geom_bond_publ_flag
Cu(1) O(1) 1.929(5) . . yes
Cu(1) N(1) 2.029(6) . . yes
Cu(1) N(2) 2.095(6) . . yes
Cu(1) N(3) 2.041(6) . . yes
Cu(1) N(4) 2.127(7) . . yes
Cu(2) O(2) 1.963(4) . . yes
Cu(2) N(6) 2.001(6) . . yes
Cu(2) N(7) 2.043(5) . . yes
Cu(2) N(8) 2.109(6) . . yes
Cu(2) N(9) 2.081(6) . . yes
Cl(1) O(3) 1.430(7) . . yes
Cl(1) O(4) 1.38(1) . . yes
Cl(1) O(5) 1.379(7) . . yes
Cl(1) O(6) 1.427(7) . . yes
Cl(2) O(7) 1.403(8) . . yes
Cl(2) O(8) 1.405(7) . . yes
Cl(2) O(9) 1.387(9) . . yes
Cl(2) O(10) 1.432(7) . . yes
Cl(3) O(11) 1.393(6) . . yes
Cl(3) O(12) 1.462(8) . . yes
Cl(3) O(13) 1.417(6) . . yes
Cl(3) O(14) 1.434(6) . . yes
Cl(4) O(15) 1.424(7) . . yes
Cl(4) O(16) 1.440(8) . . yes
Cl(4) O(17) 1.396(8) . . yes
Cl(4) O(18) 1.430(7) . . yes
O(1) C(18) 1.256(8) . . yes
O(2) C(40) 1.270(8) . . yes
N(1) C(1) 1.50(1) . . yes
N(1) C(7) 1.49(1) . . yes
N(1) C(13) 1.46(1) . . yes
N(2) C(2) 1.332(9) . . yes
N(2) C(6) 1.30(1) . . yes
N(3) C(8) 1.325(9) . . yes
N(3) C(12) 1.32(1) . . yes
N(4) C(14) 1.501(10) . . yes
N(4) C(15) 1.481(10) . . yes
N(4) C(16) 1.46(1) . . yes
N(5) C(17) 1.475(9) . . yes
N(5) C(18) 1.299(9) . . yes
N(6) C(23) 1.49(1) . . yes
N(6) C(29) 1.48(1) . . yes
N(6) C(35) 1.48(1) . . yes
N(7) C(24) 1.352(10) . . yes
N(7) C(28) 1.36(1) . . yes
N(8) C(30) 1.359(10) . . yes
N(8) C(34) 1.359(10) . . yes
N(9) C(36) 1.49(1) . . yes
N(9) C(37) 1.47(1) . . yes
N(9) C(38) 1.51(1) . . yes
N(10) C(39) 1.458(10) . . yes
N(10) C(40) 1.294(10) . . yes
C(1) C(2) 1.52(1) . . yes
C(2) C(3) 1.39(1) . . yes
C(3) C(4) 1.36(1) . . yes
C(4) C(5) 1.37(2) . . yes
C(5) C(6) 1.37(1) . . yes
C(7) C(8) 1.52(1) . . yes
C(8) C(9) 1.37(1) . . yes
C(9) C(10) 1.38(1) . . yes
C(10) C(11) 1.39(1) . . yes
C(11) C(12) 1.37(1) . . yes
C(13) C(14) 1.46(1) . . yes
C(16) C(17) 1.50(1) . . yes
C(18) C(19) 1.514(9) . . yes
C(19) C(20) 1.52(1) . . yes
C(19) C(21) 1.48(1) . . yes
C(19) C(22) 1.53(1) . . yes
C(23) C(24) 1.49(1) . . yes
C(24) C(25) 1.38(1) . . yes
C(25) C(26) 1.36(1) . . yes
C(26) C(27) 1.38(2) . . yes
C(27) C(28) 1.38(1) . . yes
C(29) C(30) 1.51(1) . . yes
C(30) C(31) 1.39(1) . . yes
C(31) C(32) 1.34(1) . . yes
C(32) C(33) 1.40(2) . . yes
C(33) C(34) 1.37(1) . . yes
C(35) C(36) 1.52(1) . . yes
C(38) C(39) 1.46(1) . . yes
C(40) C(41) 1.519(9) . . yes
C(41) C(42) 1.49(1) . . yes
C(41) C(43) 1.49(1) . . yes
C(41) C(44) 1.58(2) . . yes

loop_
_geom_contact_atom_site_label_1
_geom_contact_atom_site_label_2
_geom_contact_distance
_geom_contact_site_symmetry_1
_geom_contact_site_symmetry_2
_geom_contact_publ_flag
O(3) C(39) 3.12(1) . 2_744 ?
O(3) C(24) 3.24(1) . 2_744 ?
O(3) N(7) 3.29(1) . 2_744 ?
O(3) C(38) 3.40(2) . 2_744 ?
O(3) C(33) 3.42(2) . 3_644 ?
O(3) C(23) 3.56(2) . 2_744 ?
O(4) C(1) 3.45(2) . 1_545 ?
O(4) N(5) 3.58(2) . . ?
O(5) C(16) 3.17(1) . . ?
O(5) C(17) 3.24(1) . . ?
O(5) N(5) 3.30(1) . . ?
O(5) C(37) 3.33(2) . 3_644 ?
O(5) O(7) 3.37(1) . . ?
O(6) C(13) 3.26(1) . 1_545 ?
O(6) C(25) 3.41(1) . 2_744 ?
O(6) C(37) 3.41(1) . 3_644 ?
O(6) C(24) 3.57(1) . 2_744 ?
O(6) C(23) 3.59(1) . 2_744 ?
O(7) N(5) 3.074(9) . . ?
O(7) C(22) 3.44(1) . . ?
O(7) C(17) 3.45(1) . . ?
O(7) C(37) 3.49(2) . 3_644 ?
O(7) C(1) 3.56(1) . 1_545 ?
O(8) C(26) 3.35(1) . 4_445 ?
O(8) C(43) 3.45(2) . 1_545 ?
O(8) C(9) 3.50(2) . 1_545 ?
O(8) C(27) 3.58(1) . 4_445 ?
O(9) N(5) 3.40(1) . . ?
O(9) C(17) 3.51(1) . . ?
O(10) C(27) 3.41(1) . 4_445 ?
O(10) C(36) 3.51(1) . 3_644 ?
O(10) C(9) 3.52(1) . 1_545 ?
O(11) C(17) 3.166(10) . . ?
O(11) C(8) 3.21(1) . . ?
O(11) C(16) 3.37(1) . . ?
O(11) N(3) 3.370(9) . . ?
O(11) C(7) 3.44(1) . . ?
O(11) C(5) 3.44(1) . 4_445 ?
O(12) N(10) 3.15(1) . 3_654 ?
O(12) O(16) 3.36(1) . . ?
O(13) C(38) 3.35(1) . 3_654 ?
O(13) C(9) 3.37(1) . . ?
O(13) C(15) 3.47(1) . 4_445 ?
O(14) O(16) 3.18(1) . . ?
O(14) C(35) 3.22(1) . 3_644 ?
O(14) C(15) 3.32(1) . 4_445 ?
O(14) C(29) 3.56(1) . 3_644 ?
O(14) C(6) 3.58(1) . 4_445 ?
O(15) C(10) 3.32(1) . 2_644 ?
O(15) C(25) 3.41(2) . 3_644 ?
O(15) C(20) 3.45(2) . 3_654 ?
O(16) N(10) 3.114(10) . 3_654 ?
O(16) C(39) 3.44(1) . 3_654 ?
O(16) C(15) 3.49(1) . 4_445 ?
O(16) C(42) 3.51(1) . 3_654 ?
O(16) C(29) 3.57(1) . 3_644 ?
O(17) N(10) 3.46(1) . 3_654 ?
O(17) C(32) 3.58(1) . 2_654 ?
O(17) C(39) 3.59(2) . 3_654 ?
O(18) C(11) 3.40(1) . 2_644 ?
O(18) C(25) 3.52(1) . 3_644 ?
O(18) C(14) 3.52(1) . 4_445 ?

loop_
_geom_hbond_atom_site_label_D
_geom_hbond_atom_site_label_H
_geom_hbond_atom_site_label_A
_geom_hbond_site_symmetry_D
_geom_hbond_site_symmetry_H
_geom_hbond_site_symmetry_A
_geom_hbond_distance_DH
_geom_hbond_distance_HA
_geom_hbond_distance_DA
_geom_hbond_angle_DHA
_geom_hbond_publ_flag
N(5) H(1) O(4) . . 1_555 0.961 2.751 3.58(1) 144.632 no
N(5) H(1) O(5) . . 1_555 0.961 2.748 3.30(2) 117.319 no
N(5) H(1) O(7) . . 1_555 0.961 2.459 3.074(7) 121.649 no
N(10) H(2) O(12) . . 3_655 0.944 2.384 3.15(1) 138.096 no
N(10) H(2) O(16) . . 3_655 0.944 2.525 3.114(7) 120.640 no

loop_
_geom_torsion_atom_site_label_1
_geom_torsion_atom_site_label_2
_geom_torsion_atom_site_label_3
_geom_torsion_atom_site_label_4
_geom_torsion
_geom_torsion_site_symmetry_1
_geom_torsion_site_symmetry_2
_geom_torsion_site_symmetry_3
_geom_torsion_site_symmetry_4
_geom_torsion_publ_flag
Cu(1) O(1) C(18) N(5) -18(1) . . . . yes
Cu(1) O(1) C(18) C(19) 162.1(5) . . . . yes
Cu(1) N(1) C(1) C(2) 38.2(9) . . . . yes
Cu(1) N(1) C(7) C(8) 32.0(8) . . . . yes
Cu(1) N(1) C(13) C(14) 41.2(9) . . . . yes
Cu(1) N(2) C(2) C(1) 13.3(10) . . . . yes
Cu(1) N(2) C(2) C(3) -174.3(7) . . . . yes
Cu(1) N(2) C(6) C(5) 175.4(9) . . . . yes
Cu(1) N(3) C(8) C(7) 7.2(8) . . . . yes
Cu(1) N(3) C(8) C(9) -177.5(6) . . . . yes
Cu(1) N(3) C(12) C(11) 178.6(7) . . . . yes
Cu(1) N(4) C(14) C(13) 29.3(8) . . . . yes
Cu(1) N(4) C(16) C(17) -16.3(8) . . . . yes
Cu(2) O(2) C(40) N(10) -12(1) . . . . yes
Cu(2) O(2) C(40) C(41) 162.6(6) . . . . yes
Cu(2) N(6) C(23) C(24) 33.1(7) . . . . yes
Cu(2) N(6) C(29) C(30) 37.9(8) . . . . yes
Cu(2) N(6) C(35) C(36) 42.2(8) . . . . yes
Cu(2) N(7) C(24) C(23) 7.3(8) . . . . yes
Cu(2) N(7) C(24) C(25) -176.7(6) . . . . yes
Cu(2) N(7) C(28) C(27) 178.0(7) . . . . yes
Cu(2) N(8) C(30) C(29) 15.2(8) . . . . yes
Cu(2) N(8) C(30) C(31) -170.6(6) . . . . yes
Cu(2) N(8) C(34) C(33) 169.2(9) . . . . yes
Cu(2) N(9) C(36) C(35) 32.2(8) . . . . yes
Cu(2) N(9) C(38) C(39) -19(1) . . . . yes
O(1) Cu(1) N(1) C(1) -1(3) . . . . yes
O(1) Cu(1) N(1) C(7) -117(2) . . . . yes
O(1) Cu(1) N(1) C(13) 122(2) . . . . yes
O(1) Cu(1) N(2) C(2) -170.7(6) . . . . yes
O(1) Cu(1) N(2) C(6) 14.6(9) . . . . yes
O(1) Cu(1) N(3) C(8) -175.7(5) . . . . yes
O(1) Cu(1) N(3) C(12) 3.9(7) . . . . yes
O(1) Cu(1) N(4) C(14) 177.9(5) . . . . yes
O(1) Cu(1) N(4) C(15) -65.1(7) . . . . yes
O(1) Cu(1) N(4) C(16) 58.1(5) . . . . yes
O(1) C(18) N(5) C(17) -6(1) . . . . yes
O(1) C(18) C(19) C(20) 32(1) . . . . yes
O(1) C(18) C(19) C(21) -83(1) . . . . yes
O(1) C(18) C(19) C(22) 155(1) . . . . yes
O(2) Cu(2) N(6) C(23) -112(1) . . . . yes
O(2) Cu(2) N(6) C(29) 4(2) . . . . yes
O(2) Cu(2) N(6) C(35) 124(1) . . . . yes
O(2) Cu(2) N(7) C(24) -177.5(5) . . . . yes
O(2) Cu(2) N(7) C(28) 4.3(7) . . . . yes
O(2) Cu(2) N(8) C(30) -171.8(5) . . . . yes
O(2) Cu(2) N(8) C(34) 18.2(8) . . . . yes
O(2) Cu(2) N(9) C(36) 177.3(5) . . . . yes
O(2) Cu(2) N(9) C(37) -65.1(7) . . . . yes
O(2) Cu(2) N(9) C(38) 59.2(6) . . . . yes
O(2) C(40) N(10) C(39) -10(1) . . . . yes
O(2) C(40) C(41) C(42) 156(1) . . . . yes
O(2) C(40) C(41) C(43) 32(1) . . . . yes
O(2) C(40) C(41) C(44) -89(1) . . . . yes
N(1) Cu(1) O(1) C(18) -164(2) . . . . yes
N(1) Cu(1) N(2) C(2) 7.4(6) . . . . yes
N(1) Cu(1) N(2) C(6) -167.4(9) . . . . yes
N(1) Cu(1) N(3) C(8) 9.2(5) . . . . yes
N(1) Cu(1) N(3) C(12) -171.2(7) . . . . yes
N(1) Cu(1) N(4) C(14) -5.2(5) . . . . yes
N(1) Cu(1) N(4) C(15) 111.8(7) . . . . yes
N(1) Cu(1) N(4) C(16) -125.0(5) . . . . yes
N(1) C(1) C(2) N(2) -34(1) . . . . yes
N(1) C(1) C(2) C(3) 153.1(9) . . . . yes
N(1) C(7) C(8) N(3) -26.6(10) . . . . yes
N(1) C(7) C(8) C(9) 158.1(8) . . . . yes
N(1) C(13) C(14) N(4) -49(1) . . . . yes
N(2) Cu(1) O(1) C(18) -140.1(7) . . . . yes
N(2) Cu(1) N(1) C(1) -25.5(6) . . . . yes
N(2) Cu(1) N(1) C(7) -141.6(5) . . . . yes
N(2) Cu(1) N(1) C(13) 98.0(6) . . . . yes
N(2) Cu(1) N(3) C(8) 86.1(5) . . . . yes
N(2) Cu(1) N(3) C(12) -94.3(7) . . . . yes
N(2) Cu(1) N(4) C(14) -84.3(5) . . . . yes
N(2) Cu(1) N(4) C(15) 32.7(7) . . . . yes
N(2) Cu(1) N(4) C(16) 155.9(5) . . . . yes
N(2) C(2) C(3) C(4) -2(1) . . . . yes
N(2) C(6) C(5) C(4) -1(2) . . . . yes
N(3) Cu(1) O(1) C(18) 101.7(7) . . . . yes
N(3) Cu(1) N(1) C(1) 93.5(6) . . . . yes
N(3) Cu(1) N(1) C(7) -22.6(5) . . . . yes
N(3) Cu(1) N(1) C(13) -143.0(6) . . . . yes
N(3) Cu(1) N(2) C(2) -70.1(6) . . . . yes
N(3) Cu(1) N(2) C(6) 115.2(9) . . . . yes
N(3) Cu(1) N(4) C(14) 73.3(5) . . . . yes
N(3) Cu(1) N(4) C(15) -169.6(7) . . . . yes
N(3) Cu(1) N(4) C(16) -46.5(6) . . . . yes
N(3) C(8) C(9) C(10) -1(1) . . . . yes
N(3) C(12) C(11) C(10) 0(1) . . . . yes
N(4) Cu(1) O(1) C(18) -23.6(7) . . . . yes
N(4) Cu(1) N(1) C(1) -142.1(6) . . . . yes
N(4) Cu(1) N(1) C(7) 101.8(5) . . . . yes
N(4) Cu(1) N(1) C(13) -18.6(6) . . . . yes
N(4) Cu(1) N(2) C(2) 89.0(6) . . . . yes
N(4) Cu(1) N(2) C(6) -85.7(9) . . . . yes
N(4) Cu(1) N(3) C(8) -71.2(6) . . . . yes
N(4) Cu(1) N(3) C(12) 108.4(7) . . . . yes
N(4) C(16) C(17) N(5) -69.5(9) . . . . yes
N(5) C(18) C(19) C(20) -147(1) . . . . yes
N(5) C(18) C(19) C(21) 96(1) . . . . yes
N(5) C(18) C(19) C(22) -23(1) . . . . yes
N(6) Cu(2) O(2) C(40) -170(1) . . . . yes
N(6) Cu(2) N(7) C(24) 9.6(5) . . . . yes
N(6) Cu(2) N(7) C(28) -168.6(7) . . . . yes
N(6) Cu(2) N(8) C(30) 4.9(5) . . . . yes
N(6) Cu(2) N(8) C(34) -165.1(8) . . . . yes
N(6) Cu(2) N(9) C(36) -6.9(5) . . . . yes
N(6) Cu(2) N(9) C(37) 110.7(7) . . . . yes
N(6) Cu(2) N(9) C(38) -125.0(6) . . . . yes
N(6) C(23) C(24) N(7) -27.0(9) . . . . yes
N(6) C(23) C(24) C(25) 157.3(7) . . . . yes
N(6) C(29) C(30) N(8) -35.1(10) . . . . yes
N(6) C(29) C(30) C(31) 150.9(8) . . . . yes
N(6) C(35) C(36) N(9) -51.7(10) . . . . yes
N(7) Cu(2) O(2) C(40) 101.6(7) . . . . yes
N(7) Cu(2) N(6) C(23) -23.5(5) . . . . yes
N(7) Cu(2) N(6) C(29) 93.2(5) . . . . yes
N(7) Cu(2) N(6) C(35) -146.9(5) . . . . yes
N(7) Cu(2) N(8) C(30) -73.0(6) . . . . yes
N(7) Cu(2) N(8) C(34) 117.0(8) . . . . yes
N(7) Cu(2) N(9) C(36) 72.1(6) . . . . yes
N(7) Cu(2) N(9) C(37) -170.2(7) . . . . yes
N(7) Cu(2) N(9) C(38) -45.9(7) . . . . yes
N(7) C(24) C(25) C(26) -2(1) . . . . yes
N(7) C(28) C(27) C(26) 0(1) . . . . yes
N(8) Cu(2) O(2) C(40) -142.8(7) . . . . yes
N(8) Cu(2) N(6) C(23) -140.3(5) . . . . yes
N(8) Cu(2) N(6) C(29) -23.6(5) . . . . yes
N(8) Cu(2) N(6) C(35) 96.3(5) . . . . yes
N(8) Cu(2) N(7) C(24) 87.0(5) . . . . yes
N(8) Cu(2) N(7) C(28) -91.1(7) . . . . yes
N(8) Cu(2) N(9) C(36) -86.9(5) . . . . yes
N(8) Cu(2) N(9) C(37) 30.7(7) . . . . yes
N(8) Cu(2) N(9) C(38) 155.1(6) . . . . yes
N(8) C(30) C(31) C(32) -1(1) . . . . yes
N(8) C(34) C(33) C(32) 1(2) . . . . yes
N(9) Cu(2) O(2) C(40) -27.0(7) . . . . yes
N(9) Cu(2) N(6) C(23) 103.9(5) . . . . yes
N(9) Cu(2) N(6) C(29) -139.4(5) . . . . yes
N(9) Cu(2) N(6) C(35) -19.6(5) . . . . yes
N(9) Cu(2) N(7) C(24) -72.0(6) . . . . yes
N(9) Cu(2) N(7) C(28) 109.8(7) . . . . yes
N(9) Cu(2) N(8) C(30) 88.5(5) . . . . yes
N(9) Cu(2) N(8) C(34) -81.5(8) . . . . yes
N(9) C(38) C(39) N(10) -67(1) . . . . yes
N(10) C(40) C(41) C(42) -28(1) . . . . yes
N(10) C(40) C(41) C(43) -152(1) . . . . yes
N(10) C(40) C(41) C(44) 86(1) . . . . yes
C(1) N(1) C(7) C(8) -84.8(8) . . . . yes
C(1) N(1) C(13) C(14) 160.8(8) . . . . yes
C(1) C(2) N(2) C(6) -171.3(9) . . . . yes
C(1) C(2) C(3) C(4) 169(1) . . . . yes
C(2) N(2) C(6) C(5) 0(1) . . . . yes
C(2) C(1) N(1) C(7) 154.6(7) . . . . yes
C(2) C(1) N(1) C(13) -80.1(9) . . . . yes
C(2) C(3) C(4) C(5) 1(1) . . . . yes
C(3) C(2) N(2) C(6) 0(1) . . . . yes
C(3) C(4) C(5) C(6) 0(1) . . . . yes
C(7) N(1) C(13) C(14) -76.4(9) . . . . yes
C(7) C(8) N(3) C(12) -172.5(7) . . . . yes
C(7) C(8) C(9) C(10) 173.2(8) . . . . yes
C(8) N(3) C(12) C(11) -1(1) . . . . yes
C(8) C(7) N(1) C(13) 148.5(7) . . . . yes
C(8) C(9) C(10) C(11) 0(1) . . . . yes
C(9) C(8) N(3) C(12) 2(1) . . . . yes
C(9) C(10) C(11) C(12) 1(1) . . . . yes
C(13) C(14) N(4) C(15) -84(1) . . . . yes
C(13) C(14) N(4) C(16) 152.7(8) . . . . yes
C(14) N(4) C(16) C(17) -133.2(7) . . . . yes
C(15) N(4) C(16) C(17) 104.4(8) . . . . yes
C(16) C(17) N(5) C(18) 85(1) . . . . yes
C(17) N(5) C(18) C(19) 172.7(7) . . . . yes
C(23) N(6) C(29) C(30) 155.9(7) . . . . yes
C(23) N(6) C(35) C(36) -77.8(9) . . . . yes
C(23) C(24) N(7) C(28) -174.4(7) . . . . yes
C(23) C(24) C(25) C(26) 173.0(8) . . . . yes
C(24) N(7) C(28) C(27) 0(1) . . . . yes
C(24) C(23) N(6) C(29) -85.1(8) . . . . yes
C(24) C(23) N(6) C(35) 151.5(7) . . . . yes
C(24) C(25) C(26) C(27) 1(1) . . . . yes
C(25) C(24) N(7) C(28) 1(1) . . . . yes
C(25) C(26) C(27) C(28) 0(1) . . . . yes
C(29) N(6) C(35) C(36) 161.0(7) . . . . yes
C(29) C(30) N(8) C(34) -173.6(8) . . . . yes
C(29) C(30) C(31) C(32) 171.9(10) . . . . yes
C(30) N(8) C(34) C(33) 0(1) . . . . yes
C(30) C(29) N(6) C(35) -78.8(8) . . . . yes
C(30) C(31) C(32) C(33) 2(1) . . . . yes
C(31) C(30) N(8) C(34) 0(1) . . . . yes
C(31) C(32) C(33) C(34) -1(2) . . . . yes
C(35) C(36) N(9) C(37) -82.8(10) . . . . yes
C(35) C(36) N(9) C(38) 154.4(8) . . . . yes
C(36) N(9) C(38) C(39) -135.3(8) . . . . yes
C(37) N(9) C(38) C(39) 102(1) . . . . yes
C(38) C(39) N(10) C(40) 86(1) . . . . yes
C(39) N(10) C(40) C(41) 173.7(8) . . . . yes
C(39) N(10) C(40) C(41) 173.7(8) . . . . yes
